data_7222038
loop_
_publ_author_name
'Percino, M. Judith'
'Pacheco, Jos\'e Alberto'
'Soriano, Guillermo'
'Ceron, Margarita'
'Castro, Mar\'ia Eugenia'
'Chapela, V\'ictor M.'
'bonilla-cruz, jose'
'Lara, Tania'
'Flores, Mildred'
'Saldivar, Enrique'

_publ_section_title
;
 Synthesis, characterization and theoretical calculations of model
 compounds of silanols catalyzed by TEMPO to elucidate the presence of
 Si-O-Si and Si-O-N bonds.
;
_journal_name_full 'RSC Adv.'
_journal_paper_doi 10.1039/C5RA10056A
_journal_year 2015
_chemical_formula_moiety 'C36 H30 O Si2'
_chemical_formula_sum 'C36 H30 O Si2'
_chemical_formula_weight 534.78
_chemical_melting_point 498
_chemical_name_common 'hexaphenyldisiloxane '
_chemical_name_systematic di(triphenylsilane)ether
_space_group_crystal_system triclinic
_space_group_IT_number 2
_space_group_name_Hall '-P 1'
_space_group_name_H-M_alt 'P -1'
_symmetry_space_group_name_Hall '-P 1'
_symmetry_space_group_name_H-M 'P -1'
_atom_sites_solution_hydrogens geom
_atom_sites_solution_primary direct
_atom_sites_solution_secondary difmap
_audit_creation_method SHELXL-2013
_audit_update_record
;
2015-05-09 deposited with the CCDC.
2015-09-02 downloaded from the CCDC.
;
_cell_angle_alpha 95.951(4)
_cell_angle_beta 111.779(4)
_cell_angle_gamma 113.352(4)
_cell_formula_units_Z 1
_cell_length_a 8.5829(4)
_cell_length_b 9.4856(4)
_cell_length_c 10.9694(5)
_cell_measurement_reflns_used 7041
_cell_measurement_temperature 110(2)
_cell_measurement_theta_max 71.95
_cell_measurement_theta_min 4.51
_cell_volume 727.71(7)
_computing_cell_refinement
;
CrysAlisPro, Agilent Technologies,
Version 1.171.36.32 (release 02-08-2013 CrysAlis171 .NET)
(compiled Aug  2 2013,16:46:58)
;
_computing_data_collection
;
CrysAlisPro, Agilent Technologies,
Version 1.171.36.32 (release 02-08-2013 CrysAlis171 .NET)
(compiled Aug  2 2013,16:46:58)
;
_computing_data_reduction
;
CrysAlisPro, Agilent Technologies,
Version 1.171.36.32 (release 02-08-2013 CrysAlis171 .NET)
(compiled Aug  2 2013,16:46:58)
;
_computing_molecular_graphics 'SHELXTL v6.10 (Sheldrick, 2008)'
_computing_publication_material 'SHELXTL v6.10 (Sheldrick, 2008)'
_computing_structure_refinement 'SHELXL-2013 (Sheldrick, 2013)'
_computing_structure_solution 'SHELXS-2013 (Sheldrick, 2013)'
_diffrn_ambient_temperature 110(2)
_diffrn_measured_fraction_theta_full 0.991
_diffrn_measured_fraction_theta_max 0.991
_diffrn_measurement_device_type 'SuperNova, Dual, Cu at zero, Atlas'
_diffrn_measurement_method '\w scans'
_diffrn_radiation_monochromator mirror
_diffrn_radiation_source 'SuperNova (Cu) X-ray Source'
_diffrn_radiation_type CuK\a
_diffrn_radiation_wavelength 1.54178
_diffrn_reflns_av_R_equivalents 0.0174
_diffrn_reflns_av_unetI/netI 0.0149
_diffrn_reflns_laue_measured_fraction_full 0.991
_diffrn_reflns_laue_measured_fraction_max 0.991
_diffrn_reflns_limit_h_max 10
_diffrn_reflns_limit_h_min -10
_diffrn_reflns_limit_k_max 11
_diffrn_reflns_limit_k_min -11
_diffrn_reflns_limit_l_max 13
_diffrn_reflns_limit_l_min -13
_diffrn_reflns_number 9218
_diffrn_reflns_point_group_measured_fraction_full 0.991
_diffrn_reflns_point_group_measured_fraction_max 0.991
_diffrn_reflns_theta_full 67.679
_diffrn_reflns_theta_max 71.896
_diffrn_reflns_theta_min 4.541
_exptl_absorpt_coefficient_mu 1.305
_exptl_absorpt_correction_T_max 0.837
_exptl_absorpt_correction_T_min 0.772
_exptl_absorpt_correction_type analytical
_exptl_absorpt_process_details
;
CrysAlisPro, Agilent Technologies,
Version 1.171.36.32 (release 02-08-2013 CrysAlis171 .NET)
(compiled Aug  2 2013,16:46:58)
Analytical numeric absorption correction using a multifaceted crystal
            model based on expressions derived by R.C. Clark & J.S. Reid.
(Clark, R. C. & Reid, J. S. (1995). Acta Cryst. A51, 887-897)
;
_exptl_crystal_colour colorless
_exptl_crystal_density_diffrn 1.220
_exptl_crystal_description block
_exptl_crystal_F_000 282
_exptl_crystal_recrystallization_method 'Re-crystallisation from solvent: THF'
_exptl_crystal_size_max 0.31
_exptl_crystal_size_mid 0.21
_exptl_crystal_size_min 0.20
_refine_diff_density_max 0.486
_refine_diff_density_min -0.269
_refine_diff_density_rms 0.039
_refine_ls_extinction_method none
_refine_ls_goodness_of_fit_ref 1.046
_refine_ls_hydrogen_treatment constr
_refine_ls_matrix_type full
_refine_ls_number_parameters 178
_refine_ls_number_reflns 2833
_refine_ls_number_restraints 0
_refine_ls_restrained_S_all 1.046
_refine_ls_R_factor_all 0.0328
_refine_ls_R_factor_gt 0.0318
_refine_ls_shift/su_max 0.001
_refine_ls_shift/su_mean 0.000
_refine_ls_structure_factor_coef Fsqd
_refine_ls_weighting_details
;
 w=1/[\s^2^(Fo^2^)+(0.0360P)^2^+0.3704P]
 where P=(Fo^2^+2Fc^2^)/3
;
_refine_ls_weighting_scheme calc
_refine_ls_wR_factor_gt 0.0821
_refine_ls_wR_factor_ref 0.0828
_reflns_Friedel_coverage 0.000
_reflns_number_gt 2707
_reflns_number_total 2833
_reflns_threshold_expression 'I > 2\s(I)'
_cod_data_source_file c5ra10056a1.cif
_cod_data_source_block '[di(triphenylsilane)ether]'
_cod_original_cell_volume 727.71(6)
_cod_database_code 7222038
_shelx_space_group_comment
;
The symmetry employed for this shelxl refinement is uniquely defined
by the following loop, which should always be used as a source of
symmetry information in preference to the above space-group names.
They are only intended as comments.
;
_shelxl_version_number 2013-2

loop_
_space_group_symop_operation_xyz
'x, y, z'
'-x, -y, -z'

loop_
_atom_site_label
_atom_site_type_symbol
_atom_site_fract_x
_atom_site_fract_y
_atom_site_fract_z
_atom_site_U_iso_or_equiv
_atom_site_adp_type
_atom_site_occupancy
_atom_site_site_symmetry_order
_atom_site_calc_flag
_atom_site_refinement_flags_posn
_atom_site_refinement_flags_adp
_atom_site_refinement_flags_occupancy
C1 C -0.12889(18) -0.09447(14) 0.69656(13) 0.0198(3) Uani 1 1 d . . .
C2 C -0.3149(2) -0.19993(17) 0.59728(14) 0.0273(3) Uani 1 1 d . . .
H2 H -0.3571 -0.1903 0.5068 0.033 Uiso 1 1 calc R U .
C3 C -0.4394(2) -0.31904(18) 0.62915(16) 0.0323(3) Uani 1 1 d . . .
H3 H -0.5653 -0.3899 0.5605 0.039 Uiso 1 1 calc R U .
C4 C -0.3800(2) -0.33421(16) 0.76031(16) 0.0293(3) Uani 1 1 d . . .
H4 H -0.4649 -0.4155 0.7819 0.035 Uiso 1 1 calc R U .
C5 C -0.1967(2) -0.23093(16) 0.86022(15) 0.0265(3) Uani 1 1 d . . .
H5 H -0.1556 -0.2412 0.9505 0.032 Uiso 1 1 calc R U .
C6 C -0.07258(18) -0.11194(15) 0.82839(13) 0.0215(3) Uani 1 1 d . . .
H6 H 0.0529 -0.0412 0.8978 0.026 Uiso 1 1 calc R U .
C7 C 0.28916(18) 0.12124(15) 0.77453(13) 0.0209(3) Uani 1 1 d . . .
C8 C 0.3611(2) 0.01474(16) 0.75904(15) 0.0278(3) Uani 1 1 d . . .
H8 H 0.2830 -0.0824 0.6857 0.033 Uiso 1 1 calc R U .
C9 C 0.5444(2) 0.04859(18) 0.84905(17) 0.0337(3) Uani 1 1 d . . .
H9 H 0.5903 -0.0254 0.8375 0.040 Uiso 1 1 calc R U .
C10 C 0.6595(2) 0.19032(19) 0.95534(16) 0.0331(3) Uani 1 1 d . . .
H10 H 0.7847 0.2136 1.0170 0.040 Uiso 1 1 calc R U .
C11 C 0.5930(2) 0.29854(19) 0.97223(15) 0.0320(3) Uani 1 1 d . . .
H11 H 0.6729 0.3966 1.0446 0.038 Uiso 1 1 calc R U .
C12 C 0.40892(19) 0.26333(16) 0.88297(14) 0.0250(3) Uani 1 1 d . . .
H12 H 0.3637 0.3375 0.8960 0.030 Uiso 1 1 calc R U .
C13 C 0.00314(18) 0.24806(15) 0.67306(13) 0.0203(3) Uani 1 1 d . . .
C14 C 0.11180(19) 0.38318(16) 0.64541(14) 0.0253(3) Uani 1 1 d . . .
H14 H 0.2017 0.3809 0.6155 0.030 Uiso 1 1 calc R U .
C15 C 0.0912(2) 0.52089(16) 0.66072(15) 0.0302(3) Uani 1 1 d . . .
H15 H 0.1682 0.6122 0.6429 0.036 Uiso 1 1 calc R U .
C16 C -0.0411(2) 0.52537(17) 0.70181(15) 0.0320(3) Uani 1 1 d . . .
H16 H -0.0558 0.6194 0.7115 0.038 Uiso 1 1 calc R U .
C17 C -0.1516(2) 0.3933(2) 0.72865(18) 0.0392(4) Uani 1 1 d . . .
H17 H -0.2430 0.3960 0.7565 0.047 Uiso 1 1 calc R U .
C18 C -0.1291(2) 0.25591(18) 0.71486(17) 0.0336(3) Uani 1 1 d . . .
H18 H -0.2052 0.1657 0.7343 0.040 Uiso 1 1 calc R U .
O1 O 0.0000 0.0000 0.5000 0.0255(3) Uani 1 2 d S . P
Si1 Si 0.03907(5) 0.06718(4) 0.65595(3) 0.01775(11) Uani 1 1 d . . .

loop_
_atom_site_aniso_label
_atom_site_aniso_U_11
_atom_site_aniso_U_22
_atom_site_aniso_U_33
_atom_site_aniso_U_23
_atom_site_aniso_U_13
_atom_site_aniso_U_12
C1 0.0231(6) 0.0160(6) 0.0236(6) 0.0048(5) 0.0127(5) 0.0104(5)
C2 0.0274(7) 0.0259(7) 0.0232(7) 0.0055(5) 0.0109(6) 0.0086(6)
C3 0.0254(7) 0.0264(7) 0.0332(8) 0.0032(6) 0.0124(6) 0.0034(6)
C4 0.0310(7) 0.0213(7) 0.0391(8) 0.0104(6) 0.0232(6) 0.0084(6)
C5 0.0333(7) 0.0258(7) 0.0294(7) 0.0122(6) 0.0197(6) 0.0158(6)
C6 0.0234(6) 0.0187(6) 0.0245(6) 0.0058(5) 0.0125(5) 0.0103(5)
C7 0.0238(6) 0.0209(6) 0.0243(6) 0.0108(5) 0.0152(5) 0.0113(5)
C8 0.0292(7) 0.0217(7) 0.0380(8) 0.0098(6) 0.0189(6) 0.0133(6)
C9 0.0343(8) 0.0342(8) 0.0493(9) 0.0198(7) 0.0250(7) 0.0238(7)
C10 0.0262(7) 0.0431(9) 0.0356(8) 0.0177(7) 0.0132(6) 0.0205(7)
C11 0.0291(7) 0.0353(8) 0.0275(7) 0.0074(6) 0.0090(6) 0.0156(6)
C12 0.0271(7) 0.0267(7) 0.0241(7) 0.0075(5) 0.0117(6) 0.0151(6)
C13 0.0226(6) 0.0182(6) 0.0195(6) 0.0048(5) 0.0084(5) 0.0104(5)
C14 0.0275(7) 0.0206(6) 0.0287(7) 0.0078(5) 0.0132(6) 0.0114(5)
C15 0.0358(8) 0.0190(7) 0.0310(8) 0.0078(6) 0.0115(6) 0.0117(6)
C16 0.0428(8) 0.0251(7) 0.0294(7) 0.0057(6) 0.0102(6) 0.0233(7)
C17 0.0492(9) 0.0396(9) 0.0508(10) 0.0161(7) 0.0316(8) 0.0319(8)
C18 0.0416(8) 0.0291(8) 0.0479(9) 0.0173(7) 0.0308(7) 0.0216(7)
O1 0.0332(7) 0.0246(7) 0.0213(7) 0.0061(5) 0.0155(6) 0.0130(6)
Si1 0.02137(18) 0.01498(17) 0.01934(19) 0.00548(13) 0.01128(14) 0.00872(14)

loop_
_atom_type_symbol
_atom_type_description
_atom_type_scat_dispersion_real
_atom_type_scat_dispersion_imag
_atom_type_scat_source
C C 0.0181 0.0091 'International Tables Vol C Tables 4.2.6.8 and 6.1.1.4'
H H 0.0000 0.0000 'International Tables Vol C Tables 4.2.6.8 and 6.1.1.4'
O O 0.0492 0.0322 'International Tables Vol C Tables 4.2.6.8 and 6.1.1.4'
Si Si 0.2541 0.3302 'International Tables Vol C Tables 4.2.6.8 and 6.1.1.4'

loop_
_geom_angle_atom_site_label_1
_geom_angle_atom_site_label_2
_geom_angle_atom_site_label_3
_geom_angle
_geom_angle_site_symmetry_3
C6 C1 C2 117.84(12) .
C6 C1 Si1 120.71(10) .
C2 C1 Si1 121.44(10) .
C3 C2 C1 120.90(13) .
C3 C2 H2 119.5 .
C1 C2 H2 119.5 .
C4 C3 C2 120.13(13) .
C4 C3 H3 119.9 .
C2 C3 H3 119.9 .
C3 C4 C5 119.93(13) .
C3 C4 H4 120.0 .
C5 C4 H4 120.0 .
C4 C5 C6 119.91(13) .
C4 C5 H5 120.0 .
C6 C5 H5 120.0 .
C5 C6 C1 121.27(12) .
C5 C6 H6 119.4 .
C1 C6 H6 119.4 .
C12 C7 C8 117.58(12) .
C12 C7 Si1 122.53(10) .
C8 C7 Si1 119.86(10) .
C9 C8 C7 121.27(13) .
C9 C8 H8 119.4 .
C7 C8 H8 119.4 .
C10 C9 C8 119.76(13) .
C10 C9 H9 120.1 .
C8 C9 H9 120.1 .
C9 C10 C11 120.23(13) .
C9 C10 H10 119.9 .
C11 C10 H10 119.9 .
C10 C11 C12 119.80(14) .
C10 C11 H11 120.1 .
C12 C11 H11 120.1 .
C11 C12 C7 121.35(13) .
C11 C12 H12 119.3 .
C7 C12 H12 119.3 .
C14 C13 C18 117.44(12) .
C14 C13 Si1 120.17(10) .
C18 C13 Si1 122.39(10) .
C15 C14 C13 121.29(13) .
C15 C14 H14 119.4 .
C13 C14 H14 119.4 .
C16 C15 C14 120.11(13) .
C16 C15 H15 119.9 .
C14 C15 H15 119.9 .
C17 C16 C15 119.89(13) .
C17 C16 H16 120.1 .
C15 C16 H16 120.1 .
C16 C17 C18 119.93(14) .
C16 C17 H17 120.0 .
C18 C17 H17 120.0 .
C17 C18 C13 121.32(14) .
C17 C18 H18 119.3 .
C13 C18 H18 119.3 .
Si1 O1 Si1 180.0 2_556
O1 Si1 C13 109.69(4) .
O1 Si1 C7 108.53(4) .
C13 Si1 C7 109.80(6) .
O1 Si1 C1 108.72(4) .
C13 Si1 C1 110.30(6) .
C7 Si1 C1 109.77(6) .

loop_
_geom_bond_atom_site_label_1
_geom_bond_atom_site_label_2
_geom_bond_distance
_geom_bond_site_symmetry_2
C1 C6 1.3953(18) .
C1 C2 1.3978(19) .
C1 Si1 1.8692(13) .
C2 C3 1.394(2) .
C2 H2 0.9500 .
C3 C4 1.381(2) .
C3 H3 0.9500 .
C4 C5 1.383(2) .
C4 H4 0.9500 .
C5 C6 1.3910(18) .
C5 H5 0.9500 .
C6 H6 0.9500 .
C7 C12 1.3964(19) .
C7 C8 1.4023(18) .
C7 Si1 1.8654(13) .
C8 C9 1.391(2) .
C8 H8 0.9500 .
C9 C10 1.382(2) .
C9 H9 0.9500 .
C10 C11 1.385(2) .
C10 H10 0.9500 .
C11 C12 1.390(2) .
C11 H11 0.9500 .
C12 H12 0.9500 .
C13 C14 1.3955(18) .
C13 C18 1.3962(19) .
C13 Si1 1.8627(13) .
C14 C15 1.3877(19) .
C14 H14 0.9500 .
C15 C16 1.381(2) .
C15 H15 0.9500 .
C16 C17 1.377(2) .
C16 H16 0.9500 .
C17 C18 1.393(2) .
C17 H17 0.9500 .
C18 H18 0.9500 .
O1 Si1 1.6198(3) .
O1 Si1 1.6199(3) 2_556
